data_7049219
loop_
_publ_author_name
'Netzsch, Philip'
'H\"ammer, Matthias'
'Gross, Peter'
'Bariss, Harijs'
'Block, Theresa'
'Heletta, Lukas'
'P\"ottgen, Rainer'
'Bruns, J\"orn'
'Huppertz, Hubert'
'H\"oppe, Henning A'

_publ_section_title
;
 RE<sub>2</sub>[B<sub>2</sub>(SO<sub>4</sub>)<sub>6</sub>] (RE = Y, La-Nd,
 Sm, Eu, Tb-Lu): a silicate-analogous host structure with weak
 coordination behaviour.
;
_journal_issue 13
_journal_name_full 'Dalton transactions (Cambridge, England : 2003)'
_journal_page_first 4387
_journal_page_last 4397
_journal_paper_doi 10.1039/c9dt00445a
_journal_volume 48
_journal_year 2019
_chemical_formula_sum 'B2 Ce2 O24 S6'
_chemical_formula_weight 878.22
_space_group_crystal_system monoclinic
_space_group_IT_number 15
_space_group_name_Hall '-C 2yc'
_space_group_name_H-M_alt 'C 1 2/c 1'
_symmetry_space_group_name_Hall '-C 2yc'
_symmetry_space_group_name_H-M 'C 1 2/c 1'
_audit_creation_method SHELXL-2014/7
_cell_angle_alpha 90
_cell_angle_beta 93.6606(12)
_cell_angle_gamma 90
_cell_formula_units_Z 4
_cell_length_a 13.7400(5)
_cell_length_b 11.5371(4)
_cell_length_c 11.3057(4)
_cell_measurement_reflns_used 2039
_cell_measurement_temperature 298(2)
_cell_measurement_theta_max 27.444
_cell_measurement_theta_min 2.307
_cell_volume 1788.52(11)
_computing_structure_refinement 'SHELXL-2014/7 (Sheldrick, 2014)'
_diffrn_ambient_temperature 298(2)
_diffrn_measured_fraction_theta_full 1.000
_diffrn_measured_fraction_theta_max 0.996
_diffrn_measurement_device_type 'Bruker D8 Venture'
_diffrn_measurement_method 'omega scan'
_diffrn_radiation_monochromator graphite
_diffrn_radiation_source 'fine-focus sealed tube'
_diffrn_radiation_type MoK\a
_diffrn_radiation_wavelength 0.71073
_diffrn_reflns_av_R_equivalents 0.0630
_diffrn_reflns_av_unetI/netI 0.0326
_diffrn_reflns_Laue_measured_fraction_full 1.000
_diffrn_reflns_Laue_measured_fraction_max 0.996
_diffrn_reflns_limit_h_max 17
_diffrn_reflns_limit_h_min -17
_diffrn_reflns_limit_k_max 14
_diffrn_reflns_limit_k_min -14
_diffrn_reflns_limit_l_max 14
_diffrn_reflns_limit_l_min -14
_diffrn_reflns_number 16577
_diffrn_reflns_point_group_measured_fraction_full 1.000
_diffrn_reflns_point_group_measured_fraction_max 0.996
_diffrn_reflns_theta_full 25.242
_diffrn_reflns_theta_max 27.444
_diffrn_reflns_theta_min 2.307
_exptl_absorpt_coefficient_mu 5.856
_exptl_absorpt_correction_type multi-scan
_exptl_absorpt_process_details
; 
 multi-scan absorption correction using SADABS 
(G. M. Sheldrick, (1996). SADABS. Program for Empirical 
Absorption Correction. University of G\"ottingen, Germany.)
;
_exptl_crystal_colour yellow
_exptl_crystal_density_diffrn 3.262
_exptl_crystal_description block
_exptl_crystal_F_000 1656
_exptl_crystal_size_max 0.07
_exptl_crystal_size_mid 0.05
_exptl_crystal_size_min 0.04
_exptl_transmission_factor_max 0.7455
_exptl_transmission_factor_min 0.6730
_refine_diff_density_max 0.623
_refine_diff_density_min -0.659
_refine_diff_density_rms 0.142
_refine_ls_extinction_method none
_refine_ls_goodness_of_fit_ref 1.044
_refine_ls_hydrogen_treatment undef
_refine_ls_matrix_type full
_refine_ls_number_parameters 154
_refine_ls_number_reflns 2039
_refine_ls_number_restraints 0
_refine_ls_restrained_S_all 1.044
_refine_ls_R_factor_all 0.0307
_refine_ls_R_factor_gt 0.0215
_refine_ls_shift/su_max 0.000
_refine_ls_shift/su_mean 0.000
_refine_ls_structure_factor_coef Fsqd
_refine_ls_weighting_details 'w=1/[\s^2^(Fo^2^)+(0.0178P)^2^+2.7211P] where P=(Fo^2^+2Fc^2^)/3'
_refine_ls_weighting_scheme calc
_refine_ls_wR_factor_gt 0.0431
_refine_ls_wR_factor_ref 0.0453
_reflns_Friedel_coverage 0.000
_reflns_number_gt 1745
_reflns_number_total 2039
_reflns_threshold_expression 'I > 2\s(I)'
_cod_data_source_file c9dt00445a1.cif
_cod_data_source_block mo_MH065_0m
_cod_depositor_comments 'Adding full bibliography for 7049219--7049233.cif.'
_cod_database_code 7049219
_shelx_shelxl_version_number 2014/7
_shelx_space_group_comment
;
The symmetry employed for this shelxl refinement is uniquely defined
by the following loop, which should always be used as a source of
symmetry information in preference to the above space-group names.
They are only intended as comments.
;

loop_
_space_group_symop_operation_xyz
'x, y, z'
'-x, y, -z+1/2'
'x+1/2, y+1/2, z'
'-x+1/2, y+1/2, -z+1/2'
'-x, -y, -z'
'x, -y, z-1/2'
'-x+1/2, -y+1/2, -z'
'x+1/2, -y+1/2, z-1/2'

loop_
_atom_site_label
_atom_site_type_symbol
_atom_site_fract_x
_atom_site_fract_y
_atom_site_fract_z
_atom_site_U_iso_or_equiv
_atom_site_adp_type
_atom_site_occupancy
_atom_site_site_symmetry_order
_atom_site_calc_flag
Ce1 Ce 0.18748(2) 0.45210(2) 0.15748(2) 0.00719(6) Uani 1 1 d
S1 S 0.13505(6) 0.70251(7) 0.36287(7) 0.00689(17) Uani 1 1 d
O11 O 0.03312(17) 0.2488(2) -0.1159(2) 0.0109(5) Uani 1 1 d
O12 O 0.17733(18) 0.6595(2) 0.4752(2) 0.0108(5) Uani 1 1 d
O13 O 0.11740(19) 0.6117(2) 0.2766(2) 0.0142(6) Uani 1 1 d
O14 O 0.19196(19) 0.7972(2) 0.3180(2) 0.0155(6) Uani 1 1 d
S2 S -0.07816(6) 0.34703(7) 0.07929(7) 0.00835(18) Uani 1 1 d
O21 O -0.07504(18) 0.2205(2) 0.0386(2) 0.0130(5) Uani 1 1 d
O22 O 0.01844(19) 0.3809(2) 0.1221(2) 0.0187(6) Uani 1 1 d
O23 O -0.14730(18) 0.3456(2) 0.1703(2) 0.0162(6) Uani 1 1 d
O24 O -0.1133(2) 0.4142(2) -0.0210(2) 0.0237(7) Uani 1 1 d
S3 S 0.37337(6) 0.51337(7) 0.42462(7) 0.00775(17) Uani 1 1 d
O31 O 0.42017(18) 0.6317(2) 0.4414(2) 0.0114(5) Uani 1 1 d
O32 O 0.45789(17) 0.4318(2) 0.4052(2) 0.0089(5) Uani 1 1 d
O33 O 0.32514(19) 0.4815(2) 0.5283(2) 0.0148(6) Uani 1 1 d
O34 O 0.31473(19) 0.5201(2) 0.3156(2) 0.0155(6) Uani 1 1 d
B1 B -0.0003(3) 0.1690(3) -0.0279(3) 0.0086(8) Uani 1 1 d

loop_
_atom_site_aniso_label
_atom_site_aniso_U_11
_atom_site_aniso_U_22
_atom_site_aniso_U_33
_atom_site_aniso_U_23
_atom_site_aniso_U_13
_atom_site_aniso_U_12
Ce1 0.00742(10) 0.00795(10) 0.00621(10) -0.00043(8) 0.00046(7) 0.00050(8)
S1 0.0074(4) 0.0061(4) 0.0073(4) -0.0004(3) 0.0011(3) 0.0004(3)
O11 0.0081(12) 0.0113(12) 0.0131(13) 0.0045(10) -0.0009(10) -0.0038(10)
O12 0.0116(13) 0.0113(12) 0.0095(12) 0.0022(10) 0.0006(10) 0.0011(10)
O13 0.0140(13) 0.0136(13) 0.0146(13) -0.0071(11) -0.0017(11) 0.0045(11)
O14 0.0157(14) 0.0148(14) 0.0162(14) 0.0051(11) 0.0025(11) -0.0049(11)
S2 0.0091(4) 0.0076(4) 0.0084(4) -0.0008(3) 0.0009(3) 0.0008(3)
O21 0.0118(13) 0.0078(12) 0.0204(14) -0.0026(10) 0.0088(11) -0.0003(10)
O22 0.0130(14) 0.0242(16) 0.0190(15) -0.0067(12) 0.0022(11) -0.0074(12)
O23 0.0143(14) 0.0192(14) 0.0159(14) -0.0080(11) 0.0069(11) -0.0040(11)
O24 0.0322(17) 0.0209(15) 0.0179(15) 0.0066(12) 0.0000(13) 0.0123(13)
S3 0.0069(4) 0.0065(4) 0.0097(4) -0.0012(3) -0.0007(3) 0.0008(3)
O31 0.0147(13) 0.0050(12) 0.0136(13) -0.0019(10) -0.0064(10) -0.0001(10)
O32 0.0088(12) 0.0075(12) 0.0107(12) 0.0016(9) 0.0024(10) 0.0028(9)
O33 0.0145(13) 0.0137(14) 0.0170(14) 0.0024(10) 0.0067(11) 0.0042(11)
O34 0.0159(14) 0.0135(14) 0.0162(14) -0.0024(10) -0.0062(11) 0.0024(11)
B1 0.0086(19) 0.0071(18) 0.0098(19) 0.0025(15) -0.0010(16) -0.0031(15)

loop_
_atom_type_symbol
_atom_type_description
_atom_type_scat_dispersion_real
_atom_type_scat_dispersion_imag
_atom_type_scat_source
B B 0.0013 0.0007 'International Tables Vol C Tables 4.2.6.8 and 6.1.1.4'
O O 0.0106 0.0060 'International Tables Vol C Tables 4.2.6.8 and 6.1.1.4'
S S 0.1246 0.1234 'International Tables Vol C Tables 4.2.6.8 and 6.1.1.4'
Ce Ce -0.2486 2.6331 'International Tables Vol C Tables 4.2.6.8 and 6.1.1.4'

loop_
_geom_angle_atom_site_label_1
_geom_angle_atom_site_label_2
_geom_angle_atom_site_label_3
_geom_angle
_geom_angle_site_symmetry_1
_geom_angle_site_symmetry_3
O24 Ce1 O23 138.77(9) 5_565 2
O24 Ce1 O12 78.05(9) 5_565 6_565
O23 Ce1 O12 114.49(9) 2 6_565
O24 Ce1 O14 144.35(9) 5_565 4_545
O23 Ce1 O14 73.87(8) 2 4_545
O12 Ce1 O14 73.14(8) 6_565 4_545
O24 Ce1 O22 75.53(10) 5_565 .
O23 Ce1 O22 72.44(9) 2 .
O12 Ce1 O22 71.56(8) 6_565 .
O14 Ce1 O22 113.51(9) 4_545 .
O24 Ce1 O13 72.99(9) 5_565 .
O23 Ce1 O13 79.85(9) 2 .
O12 Ce1 O13 147.35(8) 6_565 .
O14 Ce1 O13 139.22(8) 4_545 .
O22 Ce1 O13 86.68(9) . .
O24 Ce1 O34 120.36(9) 5_565 .
O23 Ce1 O34 76.74(9) 2 .
O12 Ce1 O34 139.49(8) 6_565 .
O14 Ce1 O34 73.42(8) 4_545 .
O22 Ce1 O34 144.38(8) . .
O13 Ce1 O34 70.52(8) . .
O24 Ce1 O33 74.81(9) 5_565 6_565
O23 Ce1 O33 145.88(9) 2 6_565
O12 Ce1 O33 71.40(8) 6_565 6_565
O14 Ce1 O33 76.40(8) 4_545 6_565
O22 Ce1 O33 136.27(8) . 6_565
O13 Ce1 O33 113.98(8) . 6_565
O34 Ce1 O33 79.06(8) . 6_565
O13 S1 O12 112.58(15) . .
O13 S1 O14 112.43(15) . .
O12 S1 O14 111.63(15) . .
O13 S1 O11 104.74(14) . 6_566
O12 S1 O11 107.81(14) . 6_566
O14 S1 O11 107.15(15) . 6_566
B1 O11 S1 131.9(2) . 6_565
S1 O12 Ce1 157.48(15) . 6_566
S1 O13 Ce1 147.44(16) . .
S1 O14 Ce1 152.51(16) . 4
O24 S2 O22 112.15(18) . .
O24 S2 O23 111.52(17) . .
O22 S2 O23 113.50(16) . .
O24 S2 O21 106.97(16) . .
O22 S2 O21 108.48(16) . .
O23 S2 O21 103.61(15) . .
B1 O21 S2 125.8(2) . .
S2 O22 Ce1 169.28(17) . .
S2 O23 Ce1 140.25(16) . 2
S2 O24 Ce1 168.17(19) . 5_565
O33 S3 O34 117.04(16) . .
O33 S3 O31 110.10(15) . .
O34 S3 O31 105.69(15) . .
O33 S3 O32 110.92(14) . .
O34 S3 O32 107.56(15) . .
O31 S3 O32 104.70(14) . .
B1 O31 S3 129.3(2) 4 .
B1 O32 S3 133.3(2) 8_556 .
S3 O33 Ce1 141.47(15) . 6_566
S3 O34 Ce1 155.91(16) . .
O21 B1 O11 111.3(3) . .
O21 B1 O32 108.9(3) . 8_455
O11 B1 O32 106.0(3) . 8_455
O21 B1 O31 107.4(3) . 4_545
O11 B1 O31 112.4(3) . 4_545
O32 B1 O31 110.8(3) 8_455 4_545

loop_
_geom_bond_atom_site_label_1
_geom_bond_atom_site_label_2
_geom_bond_distance
_geom_bond_site_symmetry_2
Ce1 O24 2.366(3) 5_565
Ce1 O23 2.397(2) 2
Ce1 O12 2.426(2) 6_565
Ce1 O14 2.440(3) 4_545
Ce1 O22 2.472(3) .
Ce1 O13 2.510(2) .
Ce1 O34 2.543(3) .
Ce1 O33 2.579(2) 6_565
S1 O13 1.441(2) .
S1 O12 1.450(2) .
S1 O14 1.454(3) .
S1 O11 1.542(2) 6_566
O11 B1 1.452(4) .
O11 S1 1.542(2) 6_565
O12 Ce1 2.426(2) 6_566
O14 Ce1 2.440(3) 4
S2 O24 1.431(3) .
S2 O22 1.437(3) .
S2 O23 1.444(3) .
S2 O21 1.532(2) .
O21 B1 1.439(5) .
O23 Ce1 2.397(2) 2
O24 Ce1 2.367(3) 5_565
S3 O33 1.431(3) .
S3 O34 1.431(3) .
S3 O31 1.516(2) .
S3 O32 1.522(2) .
O31 B1 1.488(5) 4
O32 B1 1.484(4) 8_556
O33 Ce1 2.579(2) 6_566
B1 O32 1.484(4) 8_455
B1 O31 1.488(4) 4_545
